data_7038748
loop_
_publ_author_name
'Qin, Long-Fang'
'Pang, Chun-Yan'
'Han, Wang-Kang'
'Zhang, Feng-Li'
'Tian, Lei'
'Gu, Zhi-Guo'
'Ren, Xuehong'
'Li, Zaijun'

_publ_section_title
;
 Spin crossover properties of enantiomers, co-enantiomers, racemates, and
 co-racemates.
;
_journal_issue 17
_journal_name_full 'Dalton transactions (Cambridge, England : 2003)'
_journal_page_first 7340
_journal_page_last 7348
_journal_paper_doi 10.1039/c6dt00210b
_journal_volume 45
_journal_year 2016
_chemical_absolute_configuration rmad
_chemical_formula_sum 'C48 H63 Cl2 Fe N9 O8'
_chemical_formula_weight 1020.82
_chemical_name_systematic
; 
 ? 
;
_space_group_IT_number 146
_symmetry_cell_setting trigonal
_symmetry_space_group_name_Hall 'R 3'
_symmetry_space_group_name_H-M 'R 3 :H'
_atom_sites_solution_hydrogens geom
_atom_sites_solution_primary direct
_atom_sites_solution_secondary difmap
_audit_creation_method SHELXL-97
_audit_update_record
;
2015-09-21 deposited with the CCDC.
2016-03-10 downloaded from the CCDC.
;
_cell_angle_alpha 90.00
_cell_angle_beta 90.00
_cell_angle_gamma 120.00
_cell_formula_units_Z 3
_cell_length_a 12.7337(12)
_cell_length_b 12.7337(12)
_cell_length_c 28.004(2)
_cell_measurement_reflns_used 1738
_cell_measurement_temperature 296(2)
_cell_measurement_theta_max 20.543
_cell_measurement_theta_min 2.179
_cell_volume 3932.4(6)
_computing_cell_refinement 'SAINT (Bruker, 2002)'
_computing_data_collection 'SMART (Bruker, 2002)'
_computing_data_reduction SAINT
_computing_molecular_graphics 'XP (Bruker, 2002)'
_computing_publication_material 'SHELXL-97 (Bruker, 2002)'
_computing_structure_refinement 'SHELXL-97 (Sheldrick, 1997)'
_computing_structure_solution 'SHELXS-97 (Sheldrick, 1990)'
_diffrn_ambient_temperature 296(2)
_diffrn_measured_fraction_theta_full 0.999
_diffrn_measured_fraction_theta_max 0.999
_diffrn_measurement_device_type 'Bruker APEX area-detector diffractometer'
_diffrn_measurement_method '\f and \w scan'
_diffrn_radiation_monochromator graphite
_diffrn_radiation_source 'fine-focus sealed tube'
_diffrn_radiation_type MoK\a
_diffrn_radiation_wavelength 0.71073
_diffrn_reflns_av_R_equivalents 0.1020
_diffrn_reflns_av_sigmaI/netI 0.0935
_diffrn_reflns_limit_h_max 10
_diffrn_reflns_limit_h_min -15
_diffrn_reflns_limit_k_max 15
_diffrn_reflns_limit_k_min -10
_diffrn_reflns_limit_l_max 33
_diffrn_reflns_limit_l_min -32
_diffrn_reflns_number 7534
_diffrn_reflns_theta_full 24.99
_diffrn_reflns_theta_max 24.99
_diffrn_reflns_theta_min 1.98
_exptl_absorpt_coefficient_mu 0.448
_exptl_crystal_colour orange
_exptl_crystal_density_diffrn 1.293
_exptl_crystal_density_method 'not measured'
_exptl_crystal_description triangle
_exptl_crystal_F_000 1614
_exptl_crystal_size_max 0.28
_exptl_crystal_size_mid 0.26
_exptl_crystal_size_min 0.11
_refine_diff_density_max 0.522
_refine_diff_density_min -0.303
_refine_diff_density_rms 0.061
_refine_ls_abs_structure_details 'Flack H D (1983), Acta Cryst. A39, 876-881'
_refine_ls_abs_structure_Flack -0.08(4)
_refine_ls_extinction_method none
_refine_ls_goodness_of_fit_ref 1.320
_refine_ls_hydrogen_treatment mixed
_refine_ls_matrix_type full
_refine_ls_number_parameters 207
_refine_ls_number_reflns 2994
_refine_ls_number_restraints 1
_refine_ls_restrained_S_all 1.320
_refine_ls_R_factor_all 0.0890
_refine_ls_R_factor_gt 0.0623
_refine_ls_shift/su_max 0.002
_refine_ls_shift/su_mean 0.000
_refine_ls_structure_factor_coef Fsqd
_refine_ls_weighting_details 'calc w=1/[\s^2^(Fo^2^)+(0.0383P)^2^+0.0000P] where P=(Fo^2^+2Fc^2^)/3'
_refine_ls_weighting_scheme calc
_refine_ls_wR_factor_gt 0.1255
_refine_ls_wR_factor_ref 0.1467
_reflns_number_gt 2133
_reflns_number_total 2994
_reflns_threshold_expression >2sigma(I)
_cod_data_source_file c6dt00210b2.cif
_cod_data_source_block p
_cod_depositor_comments 'Adding full bibliography for 7038747--7038756.cif.'
_cod_original_sg_symbol_H-M R3
_cod_database_code 7038748

loop_
_symmetry_equiv_pos_as_xyz
'x, y, z'
'-y, x-y, z'
'-x+y, -x, z'
'x+2/3, y+1/3, z+1/3'
'-y+2/3, x-y+1/3, z+1/3'
'-x+y+2/3, -x+1/3, z+1/3'
'x+1/3, y+2/3, z+2/3'
'-y+1/3, x-y+2/3, z+2/3'
'-x+y+1/3, -x+2/3, z+2/3'

loop_
_atom_site_label
_atom_site_type_symbol
_atom_site_fract_x
_atom_site_fract_y
_atom_site_fract_z
_atom_site_U_iso_or_equiv
_atom_site_adp_type
_atom_site_occupancy
_atom_site_symmetry_multiplicity
_atom_site_calc_flag
_atom_site_refinement_flags
Fe1 Fe 1.0000 1.0000 0.25518(4) 0.0509(4) Uani 1 3 d S
Cl2 Cl 0.3333 0.6667 0.14550(8) 0.0553(7) Uani 1 3 d S
N2 N 0.9024(4) 1.0815(4) 0.29509(15) 0.0488(11) Uani 1 1 d .
C11 C 0.7279(5) 0.9128(5) 0.33456(18) 0.0491(13) Uani 1 1 d .
N1 N 1.0280(4) 1.1518(4) 0.21281(18) 0.0537(12) Uani 1 1 d .
C8 C 0.9117(5) 1.1758(5) 0.27452(19) 0.0530(14) Uani 1 1 d .
H8 H 0.8760 1.2181 0.2870 0.064 Uiso 1 1 calc R
C7 C 0.9804(5) 1.2121(5) 0.23112(17) 0.0460(13) Uani 1 1 d .
N3 N 1.0121(4) 1.3152(4) 0.20435(16) 0.0572(12) Uani 1 1 d .
C9 C 0.7959(8) 1.1221(7) 0.3630(2) 0.082(2) Uani 1 1 d .
H9A H 0.8654 1.2005 0.3687 0.123 Uiso 1 1 calc R
H9B H 0.7552 1.0883 0.3927 0.123 Uiso 1 1 calc R
H9C H 0.7415 1.1299 0.3415 0.123 Uiso 1 1 calc R
C10 C 0.8364(6) 1.0391(6) 0.34118(19) 0.0558(15) Uani 1 1 d .
H10 H 0.8913 1.0327 0.3640 0.067 Uiso 1 1 calc R
C6 C 1.0898(6) 1.2140(6) 0.1720(2) 0.0679(18) Uani 1 1 d .
H6 H 1.1295 1.1893 0.1508 0.082 Uiso 1 1 calc R
C4 C 0.9859(7) 1.4130(6) 0.2132(2) 0.079(2) Uani 1 1 d .
H4A H 1.0597 1.4837 0.2241 0.095 Uiso 1 1 calc R
H4B H 0.9270 1.3882 0.2388 0.095 Uiso 1 1 calc R
C14 C 0.5253(7) 0.6862(8) 0.3273(4) 0.097(3) Uani 1 1 d .
H14 H 0.4548 0.6110 0.3254 0.116 Uiso 1 1 calc R
C13 C 0.6010(7) 0.7118(7) 0.3659(3) 0.086(2) Uani 1 1 d .
H13 H 0.5856 0.6536 0.3891 0.104 Uiso 1 1 calc R
C5 C 1.0830(6) 1.3146(6) 0.1682(2) 0.0677(18) Uani 1 1 d .
H5 H 1.1202 1.3740 0.1449 0.081 Uiso 1 1 calc R
C12 C 0.7003(6) 0.8265(6) 0.3691(2) 0.0666(18) Uani 1 1 d .
H12 H 0.7505 0.8463 0.3956 0.080 Uiso 1 1 calc R
C16 C 0.6523(6) 0.8827(7) 0.2953(2) 0.0651(17) Uani 1 1 d .
H16 H 0.6695 0.9393 0.2712 0.078 Uiso 1 1 calc R
C3 C 0.9389(7) 1.4484(6) 0.1716(2) 0.0767(19) Uani 1 1 d .
H3A H 0.8626 1.3791 0.1617 0.092 Uiso 1 1 calc R
H3B H 0.9956 1.4691 0.1453 0.092 Uiso 1 1 calc R
C15 C 0.5515(7) 0.7686(8) 0.2919(3) 0.082(2) Uani 1 1 d .
H15 H 0.5013 0.7481 0.2653 0.099 Uiso 1 1 calc R
C2 C 0.9193(8) 1.5525(7) 0.1806(2) 0.084(2) Uani 1 1 d .
H2A H 0.9948 1.6225 0.1906 0.101 Uiso 1 1 calc R
H2B H 0.8605 1.5321 0.2061 0.101 Uiso 1 1 calc R
C1 C 0.8731(8) 1.5833(8) 0.1352(3) 0.098(3) Uani 1 1 d .
H1A H 0.9297 1.6002 0.1097 0.146 Uiso 1 1 calc R
H1B H 0.8649 1.6533 0.1409 0.146 Uiso 1 1 calc R
H1C H 0.7957 1.5159 0.1266 0.146 Uiso 1 1 calc R
Cl1 Cl 0.6667 0.3333 0.2978(2) 0.1309(18) Uani 1 3 d S
O3 O 0.3333 0.6667 0.1922(4) 0.230(9) Uani 1 3 d S
O1 O 0.6394(10) 0.4185(8) 0.3041(4) 0.208(4) Uani 1 1 d .
O4 O 0.2329(8) 0.6614(11) 0.1290(3) 0.202(4) Uani 1 1 d .
O2 O 0.6667 0.3333 0.2418(12) 0.371(17) Uani 1 3 d S

loop_
_atom_site_aniso_label
_atom_site_aniso_U_11
_atom_site_aniso_U_22
_atom_site_aniso_U_33
_atom_site_aniso_U_23
_atom_site_aniso_U_13
_atom_site_aniso_U_12
Fe1 0.0492(6) 0.0492(6) 0.0542(8) 0.000 0.000 0.0246(3)
Cl2 0.0565(10) 0.0565(10) 0.0530(15) 0.000 0.000 0.0282(5)
N2 0.050(3) 0.056(3) 0.040(2) 0.002(2) 0.001(2) 0.027(3)
C11 0.043(3) 0.056(3) 0.049(3) 0.004(3) 0.014(3) 0.025(3)
N1 0.053(3) 0.053(3) 0.058(3) 0.016(2) 0.018(2) 0.028(3)
C8 0.053(3) 0.053(4) 0.057(3) -0.004(3) -0.005(3) 0.029(3)
C7 0.045(3) 0.043(3) 0.047(3) 0.001(2) -0.003(2) 0.021(3)
N3 0.066(3) 0.053(3) 0.056(3) 0.015(2) 0.003(2) 0.033(3)
C9 0.106(6) 0.070(5) 0.060(4) -0.008(3) 0.016(4) 0.036(5)
C10 0.057(4) 0.056(4) 0.047(3) 0.000(3) 0.002(3) 0.023(3)
C6 0.072(5) 0.068(4) 0.073(4) 0.013(3) 0.030(4) 0.042(4)
C4 0.102(6) 0.072(5) 0.078(4) -0.005(4) 0.003(4) 0.056(5)
C14 0.056(5) 0.083(6) 0.110(6) -0.028(5) 0.019(5) 0.004(4)
C13 0.070(5) 0.066(5) 0.087(5) 0.004(4) 0.028(4) 0.007(4)
C5 0.079(5) 0.069(4) 0.054(4) 0.014(3) 0.016(3) 0.036(4)
C12 0.062(4) 0.059(4) 0.060(4) -0.009(3) 0.010(3) 0.016(4)
C16 0.055(4) 0.093(5) 0.053(3) -0.016(3) -0.008(3) 0.041(4)
C3 0.085(5) 0.072(5) 0.077(4) -0.003(4) 0.000(4) 0.042(4)
C15 0.058(5) 0.099(6) 0.088(5) -0.035(5) -0.010(4) 0.038(5)
C2 0.110(6) 0.080(5) 0.082(5) 0.009(4) 0.006(4) 0.061(5)
C1 0.099(6) 0.103(6) 0.117(6) 0.032(5) 0.017(5) 0.070(5)
Cl1 0.0773(17) 0.0773(17) 0.238(6) 0.000 0.000 0.0386(8)
O3 0.313(15) 0.313(15) 0.065(7) 0.000 0.000 0.157(7)
O1 0.231(10) 0.132(7) 0.302(12) -0.033(7) -0.053(9) 0.120(8)
O4 0.140(7) 0.284(11) 0.238(9) -0.063(8) -0.073(6) 0.148(8)
O2 0.40(3) 0.40(3) 0.32(3) 0.000 0.000 0.199(14)

loop_
_atom_type_symbol
_atom_type_description
_atom_type_scat_dispersion_real
_atom_type_scat_dispersion_imag
_atom_type_scat_source
C C 0.0033 0.0016 'International Tables Vol C Tables 4.2.6.8 and 6.1.1.4'
H H 0.0000 0.0000 'International Tables Vol C Tables 4.2.6.8 and 6.1.1.4'
Cl Cl 0.1484 0.1585 'International Tables Vol C Tables 4.2.6.8 and 6.1.1.4'
Fe Fe 0.3463 0.8444 'International Tables Vol C Tables 4.2.6.8 and 6.1.1.4'
N N 0.0061 0.0033 'International Tables Vol C Tables 4.2.6.8 and 6.1.1.4'
O O 0.0106 0.0060 'International Tables Vol C Tables 4.2.6.8 and 6.1.1.4'

loop_
_geom_angle_atom_site_label_1
_geom_angle_atom_site_label_2
_geom_angle_atom_site_label_3
_geom_angle
_geom_angle_site_symmetry_1
_geom_angle_site_symmetry_3
N1 Fe1 N1 92.3(2) 2_765 .
N1 Fe1 N1 92.3(2) 2_765 3_675
N1 Fe1 N1 92.3(2) . 3_675
N1 Fe1 N2 164.92(17) 2_765 3_675
N1 Fe1 N2 96.32(16) . 3_675
N1 Fe1 N2 75.08(16) 3_675 3_675
N1 Fe1 N2 96.32(16) 2_765 .
N1 Fe1 N2 75.08(16) . .
N1 Fe1 N2 164.92(17) 3_675 .
N2 Fe1 N2 97.86(15) 3_675 .
N1 Fe1 N2 75.08(16) 2_765 2_765
N1 Fe1 N2 164.92(17) . 2_765
N1 Fe1 N2 96.32(16) 3_675 2_765
N2 Fe1 N2 97.86(15) 3_675 2_765
N2 Fe1 N2 97.86(15) . 2_765
O3 Cl2 O4 110.4(4) . .
O3 Cl2 O4 110.4(4) . 3_565
O4 Cl2 O4 108.6(4) . 3_565
O3 Cl2 O4 110.4(4) . 2_665
O4 Cl2 O4 108.6(4) . 2_665
O4 Cl2 O4 108.6(4) 3_565 2_665
C8 N2 C10 120.0(5) . .
C8 N2 Fe1 113.0(4) . .
C10 N2 Fe1 126.9(4) . .
C12 C11 C16 118.3(6) . .
C12 C11 C10 119.7(5) . .
C16 C11 C10 122.0(5) . .
C7 N1 C6 106.7(5) . .
C7 N1 Fe1 113.5(4) . .
C6 N1 Fe1 139.6(4) . .
N2 C8 C7 116.1(5) . .
N2 C8 H8 122.0 . .
C7 C8 H8 122.0 . .
N1 C7 N3 110.2(5) . .
N1 C7 C8 122.3(5) . .
N3 C7 C8 127.4(5) . .
C5 N3 C7 106.1(5) . .
C5 N3 C4 124.4(5) . .
C7 N3 C4 129.3(5) . .
C10 C9 H9A 109.5 . .
C10 C9 H9B 109.5 . .
H9A C9 H9B 109.5 . .
C10 C9 H9C 109.5 . .
H9A C9 H9C 109.5 . .
H9B C9 H9C 109.5 . .
N2 C10 C9 115.2(5) . .
N2 C10 C11 109.1(4) . .
C9 C10 C11 109.9(6) . .
N2 C10 H10 107.4 . .
C9 C10 H10 107.5 . .
C11 C10 H10 107.5 . .
C5 C6 N1 108.9(6) . .
C5 C6 H6 125.6 . .
N1 C6 H6 125.6 . .
N3 C4 C3 115.2(6) . .
N3 C4 H4A 108.5 . .
C3 C4 H4A 108.5 . .
N3 C4 H4B 108.5 . .
C3 C4 H4B 108.5 . .
H4A C4 H4B 107.5 . .
C15 C14 C13 121.2(7) . .
C15 C14 H14 119.4 . .
C13 C14 H14 119.4 . .
C14 C13 C12 117.8(8) . .
C14 C13 H13 121.1 . .
C12 C13 H13 121.1 . .
C6 C5 N3 108.0(5) . .
C6 C5 H5 126.0 . .
N3 C5 H5 126.0 . .
C11 C12 C13 122.5(7) . .
C11 C12 H12 118.8 . .
C13 C12 H12 118.8 . .
C15 C16 C11 119.9(7) . .
C15 C16 H16 120.0 . .
C11 C16 H16 120.0 . .
C4 C3 C2 114.3(6) . .
C4 C3 H3A 108.7 . .
C2 C3 H3A 108.7 . .
C4 C3 H3B 108.7 . .
C2 C3 H3B 108.7 . .
H3A C3 H3B 107.6 . .
C14 C15 C16 120.3(7) . .
C14 C15 H15 119.9 . .
C16 C15 H15 119.9 . .
C3 C2 C1 110.1(7) . .
C3 C2 H2A 109.6 . .
C1 C2 H2A 109.6 . .
C3 C2 H2B 109.6 . .
C1 C2 H2B 109.6 . .
H2A C2 H2B 108.1 . .
C2 C1 H1A 109.5 . .
C2 C1 H1B 109.5 . .
H1A C1 H1B 109.5 . .
C2 C1 H1C 109.5 . .
H1A C1 H1C 109.5 . .
H1B C1 H1C 109.5 . .
O1 Cl1 O1 118.2(3) 3_665 2_655
O1 Cl1 O1 118.2(3) 3_665 .
O1 Cl1 O1 118.2(3) 2_655 .
O1 Cl1 O2 97.8(6) 3_665 .
O1 Cl1 O2 97.8(6) 2_655 .
O1 Cl1 O2 97.8(6) . .

loop_
_geom_bond_atom_site_label_1
_geom_bond_atom_site_label_2
_geom_bond_distance
_geom_bond_site_symmetry_2
Fe1 N1 2.141(5) 2_765
Fe1 N1 2.141(5) .
Fe1 N1 2.141(5) 3_675
Fe1 N2 2.271(5) 3_675
Fe1 N2 2.271(5) .
Fe1 N2 2.271(5) 2_765
Cl2 O3 1.308(12) .
Cl2 O4 1.329(7) .
Cl2 O4 1.329(7) 3_565
Cl2 O4 1.329(6) 2_665
N2 C8 1.283(7) .
N2 C10 1.486(7) .
C11 C12 1.371(8) .
C11 C16 1.382(8) .
C11 C10 1.520(8) .
N1 C7 1.298(7) .
N1 C6 1.388(7) .
C8 C7 1.432(7) .
C8 H8 0.9300 .
C7 N3 1.385(7) .
N3 C5 1.359(7) .
N3 C4 1.462(8) .
C9 C10 1.517(9) .
C9 H9A 0.9600 .
C9 H9B 0.9600 .
C9 H9C 0.9600 .
C10 H10 0.9800 .
C6 C5 1.331(9) .
C6 H6 0.9300 .
C4 C3 1.480(9) .
C4 H4A 0.9700 .
C4 H4B 0.9700 .
C14 C15 1.358(12) .
C14 C13 1.375(12) .
C14 H14 0.9300 .
C13 C12 1.376(9) .
C13 H13 0.9300 .
C5 H5 0.9300 .
C12 H12 0.9300 .
C16 C15 1.379(10) .
C16 H16 0.9300 .
C3 C2 1.489(9) .
C3 H3A 0.9700 .
C3 H3B 0.9700 .
C15 H15 0.9300 .
C2 C1 1.532(10) .
C2 H2A 0.9700 .
C2 H2B 0.9700 .
C1 H1A 0.9600 .
C1 H1B 0.9600 .
C1 H1C 0.9600 .
Cl1 O1 1.306(8) 3_665
Cl1 O1 1.306(8) 2_655
Cl1 O1 1.306(8) .
Cl1 O2 1.57(3) .
